data_2236003
loop_
_publ_author_name
'Mohamed, Shaaban K.'
'Abdelhamid, Antar A.'
'Younes, Sabry H. H.'
'Elremaily, Mahmoud A. A.'
'Simpson, Jim'

_publ_section_title
;
 (<i>Z</i>)-3-(2-Hydroxyethyl)-2-(phenylimino)-1,3-thiazolidin-4-one
;
_journal_coeditor_code TK5126
_journal_issue 8
_journal_name_full 'Acta Crystallographica Section E'
_journal_page_first o2371
_journal_page_last o2372
_journal_paper_doi 10.1107/S1600536812030243
_journal_volume 68
_journal_year 2012
_chemical_formula_iupac 'C11 H12 N2 O2 S'
_chemical_formula_moiety 'C11 H12 N2 O2 S'
_chemical_formula_sum 'C11 H12 N2 O2 S'
_chemical_formula_weight 236.29
_chemical_name_systematic
;
(<i>Z</i>)-3-(2-Hydroxyethyl)-2-(phenylimino)-1,3-thiazolidin-4-one
;
_space_group_IT_number 14
_symmetry_cell_setting monoclinic
_symmetry_space_group_name_Hall '-P 2ybc'
_symmetry_space_group_name_H-M 'P 1 21/c 1'
_atom_sites_solution_hydrogens geom
_atom_sites_solution_primary direct
_atom_sites_solution_secondary difmap
_audit_creation_method SHELXL-97
_cell_angle_alpha 90.00
_cell_angle_beta 91.244(2)
_cell_angle_gamma 90.00
_cell_formula_units_Z 4
_cell_length_a 11.9612(6)
_cell_length_b 6.9478(3)
_cell_length_c 13.1554(6)
_cell_measurement_reflns_used 5327
_cell_measurement_temperature 91(2)
_cell_measurement_theta_max 27.59
_cell_measurement_theta_min 3.32
_cell_volume 1093.01(9)
_computing_cell_refinement 'APEX2 and SAINT (Bruker, 2011)'
_computing_data_collection 'APEX2 (Bruker, 2011)'
_computing_data_reduction 'SAINT (Bruker, 2011)'
_computing_molecular_graphics
;
SHELXTL (Sheldrick, 2008) and Mercury (Macrae <i>et al.</i>,
2008)
;
_computing_publication_material
;
SHELXL97 (Sheldrick, 2008), enCIFer (Allen <i>et al.</i>, 2004),
PLATON
(Spek, 2009) and publCIF (Westrip, 2010)
;
_computing_structure_refinement
;
SHELXL97 (Sheldrick, 2008) and TITAN (Hunter & Simpson, 1999)
;
_computing_structure_solution
;
SHELXS97 (Sheldrick, 2008) and TITAN (Hunter & Simpson, 1999)
;
_diffrn_ambient_temperature 91(2)
_diffrn_measured_fraction_theta_full 0.996
_diffrn_measured_fraction_theta_max 0.996
_diffrn_measurement_device_type 'Bruker APEXII CCD area-detector'
_diffrn_measurement_method '\f and \w scans'
_diffrn_radiation_monochromator graphite
_diffrn_radiation_source 'fine-focus sealed tube'
_diffrn_radiation_type MoK\a
_diffrn_radiation_wavelength 0.71073
_diffrn_reflns_av_R_equivalents 0.0381
_diffrn_reflns_av_sigmaI/netI 0.0258
_diffrn_reflns_limit_h_max 15
_diffrn_reflns_limit_h_min -15
_diffrn_reflns_limit_k_max 9
_diffrn_reflns_limit_k_min -9
_diffrn_reflns_limit_l_max 15
_diffrn_reflns_limit_l_min -17
_diffrn_reflns_number 17811
_diffrn_reflns_theta_full 27.69
_diffrn_reflns_theta_max 27.69
_diffrn_reflns_theta_min 3.10
_diffrn_standards_number 0
_exptl_absorpt_coefficient_mu 0.282
_exptl_absorpt_correction_T_max 0.7456
_exptl_absorpt_correction_T_min 0.6926
_exptl_absorpt_correction_type multi-scan
_exptl_absorpt_process_details '(SADABS; Bruker, 2011)'
_exptl_crystal_colour yellow
_exptl_crystal_density_diffrn 1.436
_exptl_crystal_density_method 'not measured'
_exptl_crystal_description 'irregular block'
_exptl_crystal_F_000 496
_exptl_crystal_size_max 0.40
_exptl_crystal_size_mid 0.26
_exptl_crystal_size_min 0.11
_refine_diff_density_max 0.785
_refine_diff_density_min -0.679
_refine_ls_extinction_method none
_refine_ls_goodness_of_fit_ref 1.075
_refine_ls_hydrogen_treatment constr
_refine_ls_matrix_type full
_refine_ls_number_parameters 157
_refine_ls_number_reflns 2547
_refine_ls_number_restraints 6
_refine_ls_restrained_S_all 1.183
_refine_ls_R_factor_all 0.0490
_refine_ls_R_factor_gt 0.0409
_refine_ls_shift/su_max 0.000
_refine_ls_shift/su_mean 0.000
_refine_ls_structure_factor_coef Fsqd
_refine_ls_weighting_details 'calc w=1/[\s^2^(Fo^2^)+(0.0373P)^2^+0.9645P] where P=(Fo^2^+2Fc^2^)/3'
_refine_ls_weighting_scheme calc
_refine_ls_wR_factor_gt 0.0950
_refine_ls_wR_factor_ref 0.0998
_reflns_number_gt 2150
_reflns_number_total 2547
_reflns_threshold_expression I>2\s(I)
_cod_data_source_file tk5126.cif
_cod_data_source_block I
_cod_original_sg_symbol_H-M 'P 21/c'
_cod_database_code 2236003
_cod_database_fobs_code 2236003

loop_
_symmetry_equiv_pos_as_xyz
'x, y, z'
'-x, y+1/2, -z+1/2'
'-x, -y, -z'
'x, -y-1/2, z-1/2'

loop_
_atom_site_type_symbol
_atom_site_label
_atom_site_fract_x
_atom_site_fract_y
_atom_site_fract_z
_atom_site_U_iso_or_equiv
_atom_site_adp_type
_atom_site_calc_flag
_atom_site_refinement_flags
_atom_site_occupancy
_atom_site_symmetry_multiplicity
_atom_site_disorder_assembly
_atom_site_disorder_group
S S1 0.27696(4) 0.19764(7) 0.90742(4) 0.02132(14) Uani d . 1 1 . .
C C1 0.18673(18) 0.0254(3) 0.96766(16) 0.0261(4) Uani d . 1 1 . .
H H1A 0.1232 -0.0083 0.9216 0.031 Uiso calc R 1 1 . .
H H1B 0.2287 -0.0937 0.9843 0.031 Uiso calc R 1 1 . .
C C2 0.14480(17) 0.1172(3) 1.06312(15) 0.0248(4) Uani d . 1 1 . .
O O1 0.08555(15) 0.0341(2) 1.12382(12) 0.0393(4) Uani d . 1 1 . .
N N1 0.17971(13) 0.3030(2) 1.07448(12) 0.0204(3) Uani d . 1 1 . .
C C4 0.24668(14) 0.3775(3) 0.99792(13) 0.0172(4) Uani d . 1 1 . .
N N5 0.28128(12) 0.5494(2) 1.00068(11) 0.0180(3) Uani d . 1 1 . .
C C6 0.34388(14) 0.6235(3) 0.91831(14) 0.0171(4) Uani d . 1 1 . .
C C7 0.29991(15) 0.6270(3) 0.81901(14) 0.0196(4) Uani d . 1 1 . .
H H7 0.2298 0.5682 0.8039 0.023 Uiso calc R 1 1 . .
C C8 0.35896(16) 0.7167(3) 0.74242(15) 0.0213(4) Uani d . 1 1 . .
H H8 0.3292 0.7179 0.6749 0.026 Uiso calc R 1 1 . .
C C9 0.46134(17) 0.8049(3) 0.76381(15) 0.0234(4) Uani d . 1 1 . .
H H9 0.5014 0.8661 0.7113 0.028 Uiso calc R 1 1 . .
C C10 0.50430(16) 0.8025(3) 0.86274(15) 0.0233(4) Uani d . 1 1 . .
H H10 0.5742 0.8623 0.8777 0.028 Uiso calc R 1 1 . .
C C11 0.44593(15) 0.7135(3) 0.94010(14) 0.0201(4) Uani d . 1 1 . .
H H11 0.4755 0.7139 1.0077 0.024 Uiso calc R 1 1 . .
C C12 0.14901(17) 0.4171(3) 1.16360(15) 0.0255(4) Uani d . 1 1 B .
H H12A 0.2113 0.5057 1.1812 0.031 Uiso calc R 1 1 . .
H H12B 0.1393 0.3292 1.2220 0.031 Uiso calc R 1 1 . .
C C13 0.0447(2) 0.5319(4) 1.14846(19) 0.0439(6) Uani d U 1 1 . .
H H13A -0.0167 0.4364 1.1469 0.053 Uiso calc R 1 1 A 1
H H13B 0.0363 0.6054 1.2123 0.053 Uiso calc R 1 1 A 1
O O2 0.0188(2) 0.6593(4) 1.0724(2) 0.0241(8) Uani d P 0.517(4) 1 B 1
H H2 0.0483 0.7663 1.0856 0.036 Uiso calc PR 0.517(4) 1 B 1
O O3 -0.0418(2) 0.4527(5) 1.1267(2) 0.0316(9) Uani d P 0.483(4) 1 B 2
H H3 -0.0409 0.4168 1.0658 0.047 Uiso calc PR 0.483(4) 1 B 2

loop_
_atom_site_aniso_label
_atom_site_aniso_U_11
_atom_site_aniso_U_22
_atom_site_aniso_U_33
_atom_site_aniso_U_12
_atom_site_aniso_U_13
_atom_site_aniso_U_23
S1 0.0221(2) 0.0226(3) 0.0195(2) 0.00206(18) 0.00538(17) -0.00315(18)
C1 0.0326(10) 0.0206(10) 0.0254(10) -0.0003(8) 0.0066(8) -0.0018(8)
C2 0.0280(10) 0.0244(10) 0.0221(10) -0.0040(8) 0.0038(8) -0.0013(8)
O1 0.0548(10) 0.0346(9) 0.0292(8) -0.0195(8) 0.0170(7) -0.0056(7)
N1 0.0211(8) 0.0236(8) 0.0166(8) -0.0037(6) 0.0043(6) -0.0034(6)
C4 0.0140(8) 0.0230(9) 0.0146(8) 0.0029(7) -0.0001(6) -0.0010(7)
N5 0.0161(7) 0.0229(8) 0.0150(7) 0.0014(6) 0.0010(6) -0.0006(6)
C6 0.0181(8) 0.0163(8) 0.0170(9) 0.0037(7) 0.0029(7) -0.0007(7)
C7 0.0197(8) 0.0203(9) 0.0187(9) 0.0040(7) 0.0008(7) -0.0016(7)
C8 0.0280(9) 0.0186(9) 0.0172(9) 0.0058(7) 0.0014(7) 0.0014(7)
C9 0.0302(10) 0.0182(9) 0.0220(10) 0.0017(8) 0.0066(8) 0.0043(8)
C10 0.0221(9) 0.0205(9) 0.0272(10) -0.0028(7) 0.0018(8) 0.0020(8)
C11 0.0223(9) 0.0191(9) 0.0187(9) 0.0009(7) -0.0014(7) 0.0013(7)
C12 0.0322(10) 0.0290(10) 0.0157(9) -0.0098(8) 0.0084(8) -0.0067(8)
C13 0.0564(10) 0.0410(10) 0.0346(9) 0.0164(8) 0.0045(8) -0.0037(8)
O2 0.0295(15) 0.0209(14) 0.0217(15) -0.0021(11) -0.0001(11) -0.0017(11)
O3 0.0208(15) 0.054(2) 0.0197(16) 0.0020(14) 0.0030(11) -0.0044(15)

loop_
_atom_type_symbol
_atom_type_description
_atom_type_scat_dispersion_real
_atom_type_scat_dispersion_imag
_atom_type_scat_source
C C 0.0033 0.0016 'International Tables Vol C Tables 4.2.6.8 and 6.1.1.4'
H H 0.0000 0.0000 'International Tables Vol C Tables 4.2.6.8 and 6.1.1.4'
N N 0.0061 0.0033 'International Tables Vol C Tables 4.2.6.8 and 6.1.1.4'
O O 0.0106 0.0060 'International Tables Vol C Tables 4.2.6.8 and 6.1.1.4'
S S 0.1246 0.1234 'International Tables Vol C Tables 4.2.6.8 and 6.1.1.4'

loop_
_geom_angle_atom_site_label_1
_geom_angle_atom_site_label_2
_geom_angle_atom_site_label_3
_geom_angle
C4 S1 C1 92.29(9)
C2 C1 S1 107.38(14)
C2 C1 H1A 110.2
S1 C1 H1A 110.2
C2 C1 H1B 110.2
S1 C1 H1B 110.2
H1A C1 H1B 108.5
O1 C2 N1 123.72(18)
O1 C2 C1 123.58(19)
N1 C2 C1 112.69(17)
C2 N1 C4 116.73(16)
C2 N1 C12 121.13(16)
C4 N1 C12 122.13(16)
N5 C4 N1 121.38(16)
N5 C4 S1 127.96(14)
N1 C4 S1 110.59(13)
C4 N5 C6 119.74(16)
C11 C6 C7 119.60(17)
C11 C6 N5 118.48(16)
C7 C6 N5 121.54(16)
C8 C7 C6 119.88(17)
C8 C7 H7 120.1
C6 C7 H7 120.1
C7 C8 C9 120.61(18)
C7 C8 H8 119.7
C9 C8 H8 119.7
C10 C9 C8 119.34(18)
C10 C9 H9 120.3
C8 C9 H9 120.3
C9 C10 C11 120.61(18)
C9 C10 H10 119.7
C11 C10 H10 119.7
C10 C11 C6 119.96(17)
C10 C11 H11 120.0
C6 C11 H11 120.0
N1 C12 C13 113.91(18)
N1 C12 H12A 108.8
C13 C12 H12A 108.8
N1 C12 H12B 108.8
C13 C12 H12B 108.8
H12A C12 H12B 107.7
O3 C13 O2 86.7(3)
O3 C13 C12 120.0(3)
O2 C13 C12 128.4(2)
O2 C13 H13A 105.2
C12 C13 H13A 105.2
O3 C13 H13B 109.6
O2 C13 H13B 105.2
C12 C13 H13B 105.2
H13A C13 H13B 105.9
C13 O2 H2 109.5
C13 O3 H3 109.5

loop_
_geom_bond_atom_site_label_1
_geom_bond_atom_site_label_2
_geom_bond_distance
S1 C4 1.7689(19)
S1 C1 1.806(2)
C1 C2 1.504(3)
C1 H1A 0.9900
C1 H1B 0.9900
C2 O1 1.224(2)
C2 N1 1.364(3)
N1 C4 1.400(2)
N1 C12 1.469(2)
C4 N5 1.264(2)
N5 C6 1.427(2)
C6 C11 1.396(3)
C6 C7 1.398(3)
C7 C8 1.391(3)
C7 H7 0.9500
C8 C9 1.393(3)
C8 H8 0.9500
C9 C10 1.389(3)
C9 H9 0.9500
C10 C11 1.392(3)
C10 H10 0.9500
C11 H11 0.9500
C12 C13 1.490(3)
C12 H12A 0.9900
C12 H12B 0.9900
C13 O3 1.202(4)
C13 O2 1.367(4)
C13 H13A 0.9900
C13 H13B 0.9900
O2 H2 0.8400
O3 H3 0.8400

loop_
_geom_hbond_atom_site_label_D
_geom_hbond_atom_site_label_H
_geom_hbond_atom_site_label_A
_geom_hbond_site_symmetry_A
_geom_hbond_distance_DH
_geom_hbond_distance_HA
_geom_hbond_distance_DA
_geom_hbond_angle_DHA
O2 H2 O1 1_565 0.84 1.98 2.802(3) 168
C13 H13B O1 2_557 0.99 2.67 3.407(3) 131
C1 H1A O1 3_557 0.99 2.56 3.472(3) 153
C12 H12B S1 4_566 0.99 2.92 3.613(2) 128
C1 H1B N5 1_545 0.99 2.57 3.519(3) 162
C9 H9 Cg2 2_645 0.95 2.77 3.5731(16) 142
